data_7037166
loop_
_publ_author_name
'Yang, Wenxue'
'Zhao, Ke-Qing'
'Wang, Bi-Qin'
'Redshaw, Carl'
'Elsegood, Mark R. J.'
'Zhao, Jiang-Lin'
'Yamato, Takehiko'

_publ_section_title
;
 Manganese coordination chemistry of bis(imino)phenoxide derived [2 + 2]
 Schiff-base macrocyclic ligands.
;
_journal_issue 1
_journal_name_full 'Dalton transactions (Cambridge, England : 2003)'
_journal_page_first 226
_journal_page_last 236
_journal_paper_doi 10.1039/c5dt03453a
_journal_volume 45
_journal_year 2015
_chemical_formula_moiety 'C42 H30 Cl2 Mn2 N4 O4, 4(C2 H3 N)'
_chemical_formula_sum 'C50 H42 Cl2 Mn2 N8 O4'
_chemical_formula_weight 999.69
_space_group_crystal_system triclinic
_space_group_IT_number 2
_space_group_name_Hall '-P 1'
_space_group_name_H-M_alt 'P -1'
_symmetry_space_group_name_Hall '-P 1'
_symmetry_space_group_name_H-M 'P -1'
_atom_sites_solution_hydrogens geom
_atom_sites_solution_primary iterative
_audit_creation_method SHELXL-2014/7
_audit_update_record
;
2015-07-30 deposited with the CCDC.
2015-10-19 downloaded from the CCDC.
;
_cell_angle_alpha 72.522(3)
_cell_angle_beta 83.680(3)
_cell_angle_gamma 87.859(3)
_cell_formula_units_Z 2
_cell_length_a 9.0678(3)
_cell_length_b 14.5779(6)
_cell_length_c 18.8111(7)
_cell_measurement_reflns_used 7595
_cell_measurement_temperature 143(2)
_cell_measurement_theta_max 28.9720
_cell_measurement_theta_min 3.0520
_cell_volume 2357.39(16)
_computing_cell_refinement
;
CrysAlisPro, Agilent Technologies,
Version 1.171.36.28 (release 01-02-2013 CrysAlis171 .NET)
(compiled Feb  1 2013,16:14:44)
;
_computing_data_collection
;
CrysAlisPro, Agilent Technologies,
Version 1.171.36.28 (release 01-02-2013 CrysAlis171 .NET)
(compiled Feb  1 2013,16:14:44)
;
_computing_data_reduction
;
CrysAlisPro, Agilent Technologies,
Version 1.171.36.28 (release 01-02-2013 CrysAlis171 .NET)
(compiled Feb  1 2013,16:14:44)
;
_computing_molecular_graphics 'Bruker SHELXTL'
_computing_publication_material 'Bruker SHELXTL'
_computing_structure_refinement 'SHELXL-2014/7 (Sheldrick, 2014)'
_computing_structure_solution
;
Superflip (Palatinus & Chapuis, 2007;Palatinus & van der Lee, 2008;
Palatinus et al., 2012)
;
_diffrn_ambient_temperature 143(2)
_diffrn_detector_area_resol_mean 16.0874
_diffrn_measured_fraction_theta_full 0.998
_diffrn_measured_fraction_theta_max 0.864
_diffrn_measurement_device_type 'Xcalibur, Eos'
_diffrn_measurement_method '\w scans'
_diffrn_radiation_monochromator graphite
_diffrn_radiation_type MoK\a
_diffrn_radiation_wavelength 0.71073
_diffrn_reflns_av_R_equivalents 0.0265
_diffrn_reflns_av_unetI/netI 0.0483
_diffrn_reflns_laue_measured_fraction_full 0.998
_diffrn_reflns_laue_measured_fraction_max 0.864
_diffrn_reflns_limit_h_max 12
_diffrn_reflns_limit_h_min -11
_diffrn_reflns_limit_k_max 18
_diffrn_reflns_limit_k_min -19
_diffrn_reflns_limit_l_max 24
_diffrn_reflns_limit_l_min -23
_diffrn_reflns_number 22126
_diffrn_reflns_point_group_measured_fraction_full 0.998
_diffrn_reflns_point_group_measured_fraction_max 0.864
_diffrn_reflns_theta_full 25.242
_diffrn_reflns_theta_max 29.022
_diffrn_reflns_theta_min 2.930
_diffrn_source 'Enhance (Mo) X-ray Source'
_exptl_absorpt_coefficient_mu 0.703
_exptl_absorpt_correction_T_max 1.00000
_exptl_absorpt_correction_T_min 0.90858
_exptl_absorpt_correction_type multi-scan
_exptl_absorpt_process_details
;
CrysAlisPro, Agilent Technologies,
Version 1.171.36.28 (release 01-02-2013 CrysAlis171 .NET)
(compiled Feb  1 2013,16:14:44)
Empirical absorption correction using spherical harmonics,
 implemented in SCALE3 ABSPACK scaling algorithm.
;
_exptl_crystal_colour 'dark orange'
_exptl_crystal_density_diffrn 1.408
_exptl_crystal_description block
_exptl_crystal_F_000 1028
_exptl_crystal_recrystallization_method 'Re-crystallisation from solvent: acetonitrile'
_exptl_crystal_size_max 0.300
_exptl_crystal_size_mid 0.250
_exptl_crystal_size_min 0.200
_refine_diff_density_max 0.433
_refine_diff_density_min -0.294
_refine_diff_density_rms 0.064
_refine_ls_extinction_method none
_refine_ls_goodness_of_fit_ref 1.046
_refine_ls_hydrogen_treatment constr
_refine_ls_matrix_type full
_refine_ls_number_parameters 601
_refine_ls_number_reflns 10861
_refine_ls_number_restraints 0
_refine_ls_restrained_S_all 1.046
_refine_ls_R_factor_all 0.0566
_refine_ls_R_factor_gt 0.0406
_refine_ls_shift/su_max 0.001
_refine_ls_shift/su_mean 0.000
_refine_ls_structure_factor_coef Fsqd
_refine_ls_weighting_details 'w=1/[\s^2^(Fo^2^)+(0.0353P)^2^+0.9051P] where P=(Fo^2^+2Fc^2^)/3'
_refine_ls_weighting_scheme calc
_refine_ls_wR_factor_gt 0.0861
_refine_ls_wR_factor_ref 0.0942
_reflns_Friedel_coverage 0.000
_reflns_number_gt 8698
_reflns_number_total 10861
_reflns_threshold_expression 'I > 2\s(I)'
_cod_data_source_file c5dt03453a2.cif
_cod_data_source_block 3.4MeCN
_cod_depositor_comments 'Adding full bibliography for 7037163--7037169.cif.'
_cod_database_code 7037166
_shelx_shelxl_version_number 2014/7
_shelx_space_group_comment
; 
The symmetry employed for this shelxl refinement is uniquely defined 
by the following loop, which should always be used as a source of 
symmetry information in preference to the above space-group names. 
They are only intended as comments. 
;
_shelx_estimated_absorpt_t_min 0.817
_shelx_estimated_absorpt_t_max 0.872

loop_
_space_group_symop_operation_xyz
'x, y, z'
'-x, -y, -z'

loop_
_atom_site_label
_atom_site_type_symbol
_atom_site_fract_x
_atom_site_fract_y
_atom_site_fract_z
_atom_site_U_iso_or_equiv
_atom_site_adp_type
_atom_site_occupancy
_atom_site_site_symmetry_order
_atom_site_calc_flag
_atom_site_refinement_flags_posn
_atom_site_refinement_flags_adp
Mn1 Mn 0.14046(3) 0.29760(2) 0.38724(2) 0.01692(8) Uani 1 1 d . .
Mn2 Mn 0.19054(3) 0.18688(2) 0.25488(2) 0.01629(8) Uani 1 1 d . .
Cl1 Cl -0.08518(6) 0.38133(4) 0.36143(3) 0.02722(12) Uani 1 1 d . .
Cl2 Cl -0.03721(6) 0.10912(4) 0.26791(3) 0.02909(13) Uani 1 1 d . .
O1 O 0.20950(15) 0.16202(10) 0.37341(7) 0.0179(3) Uani 1 1 d . .
C1 C 0.2491(2) 0.08115(14) 0.42135(11) 0.0161(4) Uani 1 1 d . .
C2 C 0.3522(2) 0.01633(14) 0.39899(11) 0.0176(4) Uani 1 1 d . .
C3 C 0.3973(2) -0.06767(14) 0.45242(11) 0.0198(4) Uani 1 1 d . .
H3 H 0.4693 -0.1083 0.4364 0.024 Uiso 1 1 calc R U
C4 C 0.3412(2) -0.09335(14) 0.52687(12) 0.0212(4) Uani 1 1 d . .
C5 C 0.2402(2) -0.03038(14) 0.54832(12) 0.0213(4) Uani 1 1 d . .
H5 H 0.1991 -0.0465 0.5992 0.026 Uiso 1 1 calc R U
C6 C 0.1960(2) 0.05602(14) 0.49829(11) 0.0186(4) Uani 1 1 d . .
C7 C 0.4224(2) 0.03209(15) 0.32398(11) 0.0193(4) Uani 1 1 d . .
H7 H 0.5042 -0.0086 0.3181 0.023 Uiso 1 1 calc R U
C8 C 0.3893(3) -0.18370(15) 0.58373(13) 0.0277(5) Uani 1 1 d . .
H8A H 0.3157 -0.2343 0.5917 0.042 Uiso 1 1 calc R U
H8B H 0.3978 -0.1704 0.6312 0.042 Uiso 1 1 calc R U
H8C H 0.4857 -0.2050 0.5652 0.042 Uiso 1 1 calc R U
C9 C 0.1031(2) 0.11639(15) 0.53355(11) 0.0204(4) Uani 1 1 d . .
H9 H 0.0624 0.0870 0.5837 0.024 Uiso 1 1 calc R U
N1 N 0.06936(18) 0.20575(12) 0.50445(9) 0.0184(4) Uani 1 1 d . .
C10 C -0.0153(2) 0.24840(15) 0.55534(11) 0.0177(4) Uani 1 1 d . .
C11 C -0.1291(2) 0.20130(16) 0.60798(12) 0.0235(5) Uani 1 1 d . .
H11 H -0.1591 0.1390 0.6094 0.028 Uiso 1 1 calc R U
C12 C -0.1983(2) 0.24586(17) 0.65821(12) 0.0270(5) Uani 1 1 d . .
H12 H -0.2744 0.2131 0.6949 0.032 Uiso 1 1 calc R U
C13 C -0.1583(2) 0.33731(17) 0.65563(12) 0.0279(5) Uani 1 1 d . .
H13 H -0.2059 0.3666 0.6909 0.033 Uiso 1 1 calc R U
C14 C -0.0485(2) 0.38690(16) 0.60160(12) 0.0243(5) Uani 1 1 d . .
H14 H -0.0218 0.4504 0.5988 0.029 Uiso 1 1 calc R U
C15 C 0.0205(2) 0.34150(15) 0.55212(11) 0.0190(4) Uani 1 1 d . .
O2 O 0.12860(15) 0.38851(10) 0.49583(8) 0.0208(3) Uani 1 1 d . .
C16 C 0.2757(2) 0.37908(14) 0.51280(12) 0.0191(4) Uani 1 1 d . .
C17 C 0.3175(2) 0.36540(15) 0.58346(12) 0.0232(5) Uani 1 1 d . .
H17 H 0.2450 0.3579 0.6253 0.028 Uiso 1 1 calc R U
C18 C 0.4676(2) 0.36281(15) 0.59231(13) 0.0261(5) Uani 1 1 d . .
H18 H 0.4982 0.3514 0.6409 0.031 Uiso 1 1 calc R U
C19 C 0.5736(2) 0.37670(16) 0.53096(13) 0.0270(5) Uani 1 1 d . .
H19 H 0.6759 0.3775 0.5374 0.032 Uiso 1 1 calc R U
C20 C 0.5301(2) 0.38931(15) 0.46043(13) 0.0233(5) Uani 1 1 d . .
H20 H 0.6026 0.3984 0.4185 0.028 Uiso 1 1 calc R U
C21 C 0.3806(2) 0.38873(14) 0.45098(11) 0.0190(4) Uani 1 1 d . .
N2 N 0.32874(18) 0.39206(12) 0.38139(9) 0.0188(4) Uani 1 1 d . .
O3 O 0.22666(15) 0.32428(10) 0.26664(8) 0.0198(3) Uani 1 1 d . .
C22 C 0.2911(2) 0.40074(14) 0.21948(11) 0.0185(4) Uani 1 1 d . .
C23 C 0.3709(2) 0.46568(14) 0.24454(12) 0.0199(4) Uani 1 1 d . .
C24 C 0.4403(2) 0.54628(15) 0.19253(12) 0.0247(5) Uani 1 1 d . .
H24 H 0.4953 0.5872 0.2107 0.030 Uiso 1 1 calc R U
C25 C 0.4328(2) 0.56936(15) 0.11599(13) 0.0265(5) Uani 1 1 d . .
C26 C 0.3555(3) 0.50651(15) 0.09181(12) 0.0268(5) Uani 1 1 d . .
H26 H 0.3474 0.5208 0.0397 0.032 Uiso 1 1 calc R U
C27 C 0.2883(2) 0.42247(14) 0.14065(11) 0.0200(4) Uani 1 1 d . .
C28 C 0.3939(2) 0.45198(15) 0.32203(12) 0.0210(4) Uani 1 1 d . .
H28 H 0.4662 0.4922 0.3302 0.025 Uiso 1 1 calc R U
C29 C 0.5102(3) 0.65707(17) 0.06174(14) 0.0408(7) Uani 1 1 d . .
H29A H 0.5111 0.6536 0.0105 0.061 Uiso 1 1 calc R U
H29B H 0.6124 0.6590 0.0736 0.061 Uiso 1 1 calc R U
H29C H 0.4572 0.7153 0.0661 0.061 Uiso 1 1 calc R U
C30 C 0.2233(2) 0.36228(15) 0.10368(11) 0.0212(4) Uani 1 1 d . .
H30 H 0.2085 0.3909 0.0525 0.025 Uiso 1 1 calc R U
N3 N 0.18316(18) 0.27351(12) 0.13329(9) 0.0189(4) Uani 1 1 d . .
C31 C 0.1292(2) 0.22956(15) 0.08263(11) 0.0193(4) Uani 1 1 d . .
C32 C 0.0365(2) 0.27573(16) 0.02830(12) 0.0250(5) Uani 1 1 d . .
H32 H 0.0040 0.3397 0.0239 0.030 Uiso 1 1 calc R U
C33 C -0.0085(2) 0.22827(17) -0.01950(12) 0.0284(5) Uani 1 1 d . .
H33 H -0.0713 0.2602 -0.0567 0.034 Uiso 1 1 calc R U
C34 C 0.0374(2) 0.13509(17) -0.01350(12) 0.0289(5) Uani 1 1 d . .
H34 H 0.0074 0.1036 -0.0470 0.035 Uiso 1 1 calc R U
C35 C 0.1275(2) 0.08731(16) 0.04144(12) 0.0246(5) Uani 1 1 d . .
H35 H 0.1585 0.0230 0.0462 0.029 Uiso 1 1 calc R U
C36 C 0.1712(2) 0.13479(15) 0.08901(11) 0.0192(4) Uani 1 1 d . .
O4 O 0.25536(14) 0.08710(10) 0.14694(8) 0.0198(3) Uani 1 1 d . .
C37 C 0.4081(2) 0.09941(14) 0.13360(11) 0.0183(4) Uani 1 1 d . .
C38 C 0.4893(2) 0.10568(15) 0.06563(12) 0.0233(5) Uani 1 1 d . .
H38 H 0.4408 0.1063 0.0232 0.028 Uiso 1 1 calc R U
C39 C 0.6426(2) 0.11100(17) 0.06041(12) 0.0280(5) Uani 1 1 d . .
H39 H 0.6994 0.1163 0.0138 0.034 Uiso 1 1 calc R U
C40 C 0.7139(2) 0.10875(16) 0.12221(12) 0.0274(5) Uani 1 1 d . .
H40 H 0.8191 0.1116 0.1181 0.033 Uiso 1 1 calc R U
C41 C 0.6318(2) 0.10229(15) 0.19034(12) 0.0233(5) Uani 1 1 d . .
H41 H 0.6806 0.1007 0.2329 0.028 Uiso 1 1 calc R U
C42 C 0.4781(2) 0.09813(14) 0.19598(11) 0.0186(4) Uani 1 1 d . .
N4 N 0.38705(18) 0.09518(12) 0.26365(9) 0.0178(4) Uani 1 1 d . .
N5 N 0.2832(2) 0.12648(16) 0.67676(13) 0.0423(5) Uani 1 1 d . .
C43 C 0.1869(3) 0.12022(17) 0.72187(14) 0.0321(5) Uani 1 1 d . .
C44 C 0.0645(3) 0.1118(2) 0.77999(15) 0.0447(7) Uani 1 1 d . .
H44A H -0.0041 0.0622 0.7786 0.067 Uiso 1 1 calc R U
H44B H 0.0120 0.1736 0.7716 0.067 Uiso 1 1 calc R U
H44C H 0.1029 0.0941 0.8291 0.067 Uiso 1 1 calc R U
N6 N 0.8131(4) 0.4695(2) 0.08100(17) 0.0744(9) Uani 1 1 d . .
C45 C 0.7791(3) 0.4124(2) 0.13567(17) 0.0478(7) Uani 1 1 d . .
C46 C 0.7365(4) 0.3396(2) 0.20604(18) 0.0590(8) Uani 1 1 d . .
H46A H 0.7976 0.2819 0.2093 0.088 Uiso 1 1 calc R U
H46B H 0.6317 0.3234 0.2087 0.088 Uiso 1 1 calc R U
H46C H 0.7513 0.3643 0.2478 0.088 Uiso 1 1 calc R U
N7 N 0.7593(3) 0.66056(19) 0.21951(15) 0.0567(7) Uani 1 1 d . .
C47 C 0.8674(3) 0.62396(19) 0.20804(14) 0.0367(6) Uani 1 1 d . .
C48 C 1.0054(3) 0.5762(2) 0.19433(16) 0.0479(7) Uani 1 1 d . .
H48A H 1.0183 0.5197 0.2374 0.072 Uiso 1 1 calc R U
H48B H 1.0881 0.6206 0.1870 0.072 Uiso 1 1 calc R U
H48C H 1.0032 0.5558 0.1493 0.072 Uiso 1 1 calc R U
N8 N 0.2692(3) 0.8362(2) 0.13401(14) 0.0588(7) Uani 1 1 d . .
C49 C 0.3817(3) 0.8439(2) 0.15123(14) 0.0401(6) Uani 1 1 d . .
C50 C 0.5266(3) 0.8529(2) 0.17409(18) 0.0511(7) Uani 1 1 d . .
H50A H 0.5154 0.8775 0.2175 0.077 Uiso 1 1 calc R U
H50B H 0.5871 0.8975 0.1327 0.077 Uiso 1 1 calc R U
H50C H 0.5752 0.7897 0.1876 0.077 Uiso 1 1 calc R U

loop_
_atom_site_aniso_label
_atom_site_aniso_U_11
_atom_site_aniso_U_22
_atom_site_aniso_U_33
_atom_site_aniso_U_23
_atom_site_aniso_U_13
_atom_site_aniso_U_12
Mn1 0.01881(15) 0.01679(16) 0.01548(16) -0.00537(12) -0.00116(12) -0.00125(12)
Mn2 0.01771(15) 0.01699(16) 0.01455(16) -0.00495(12) -0.00238(11) -0.00079(12)
Cl1 0.0221(3) 0.0311(3) 0.0277(3) -0.0066(2) -0.0064(2) 0.0031(2)
Cl2 0.0217(3) 0.0421(3) 0.0236(3) -0.0097(2) 0.0005(2) -0.0108(2)
O1 0.0218(7) 0.0185(7) 0.0134(7) -0.0046(6) -0.0023(5) 0.0019(6)
C1 0.0163(9) 0.0170(10) 0.0151(10) -0.0048(8) -0.0016(7) -0.0022(8)
C2 0.0199(10) 0.0186(10) 0.0144(10) -0.0044(8) -0.0023(8) -0.0014(8)
C3 0.0216(10) 0.0177(10) 0.0219(11) -0.0082(8) -0.0035(8) 0.0013(8)
C4 0.0267(11) 0.0157(10) 0.0205(11) -0.0034(8) -0.0036(8) -0.0022(8)
C5 0.0283(11) 0.0181(10) 0.0157(10) -0.0033(8) 0.0015(8) -0.0041(9)
C6 0.0211(10) 0.0187(10) 0.0161(10) -0.0059(8) 0.0001(8) -0.0021(8)
C7 0.0177(10) 0.0207(10) 0.0213(11) -0.0095(9) -0.0005(8) -0.0002(8)
C8 0.0387(13) 0.0179(11) 0.0244(12) -0.0030(9) -0.0038(10) 0.0017(9)
C9 0.0226(10) 0.0229(11) 0.0149(10) -0.0051(8) -0.0006(8) -0.0014(9)
N1 0.0197(8) 0.0210(9) 0.0158(9) -0.0077(7) -0.0007(7) 0.0002(7)
C10 0.0177(9) 0.0241(11) 0.0127(10) -0.0072(8) -0.0034(7) 0.0023(8)
C11 0.0232(11) 0.0252(11) 0.0210(11) -0.0055(9) -0.0021(8) 0.0006(9)
C12 0.0222(11) 0.0390(14) 0.0187(11) -0.0079(10) 0.0001(8) 0.0031(10)
C13 0.0251(11) 0.0407(14) 0.0211(12) -0.0153(10) -0.0043(9) 0.0130(10)
C14 0.0277(11) 0.0258(12) 0.0245(12) -0.0136(9) -0.0094(9) 0.0078(9)
C15 0.0173(10) 0.0230(11) 0.0172(10) -0.0060(8) -0.0050(8) 0.0026(8)
O2 0.0201(7) 0.0229(8) 0.0187(8) -0.0047(6) -0.0034(6) -0.0019(6)
C16 0.0202(10) 0.0151(10) 0.0238(11) -0.0076(8) -0.0052(8) -0.0003(8)
C17 0.0281(11) 0.0209(11) 0.0217(11) -0.0073(9) -0.0043(9) -0.0014(9)
C18 0.0309(12) 0.0241(11) 0.0262(12) -0.0078(9) -0.0137(9) -0.0011(9)
C19 0.0241(11) 0.0254(12) 0.0348(13) -0.0109(10) -0.0118(10) 0.0014(9)
C20 0.0227(11) 0.0215(11) 0.0270(12) -0.0091(9) -0.0030(9) -0.0002(9)
C21 0.0227(10) 0.0152(10) 0.0212(11) -0.0078(8) -0.0053(8) 0.0001(8)
N2 0.0202(8) 0.0191(9) 0.0193(9) -0.0086(7) -0.0033(7) 0.0010(7)
O3 0.0260(7) 0.0173(7) 0.0154(7) -0.0041(6) 0.0006(6) -0.0053(6)
C22 0.0186(10) 0.0165(10) 0.0199(11) -0.0060(8) 0.0022(8) 0.0010(8)
C23 0.0220(10) 0.0181(10) 0.0192(11) -0.0065(8) 0.0020(8) -0.0013(8)
C24 0.0281(11) 0.0195(11) 0.0272(12) -0.0097(9) 0.0040(9) -0.0047(9)
C25 0.0335(12) 0.0195(11) 0.0245(12) -0.0065(9) 0.0065(9) -0.0040(9)
C26 0.0374(13) 0.0211(11) 0.0186(11) -0.0032(9) 0.0033(9) -0.0014(10)
C27 0.0240(10) 0.0170(10) 0.0185(11) -0.0055(8) 0.0014(8) -0.0015(8)
C28 0.0208(10) 0.0193(11) 0.0257(12) -0.0103(9) -0.0031(8) -0.0010(8)
C29 0.0608(17) 0.0274(13) 0.0301(14) -0.0068(11) 0.0133(12) -0.0175(12)
C30 0.0252(11) 0.0229(11) 0.0143(10) -0.0044(8) -0.0011(8) 0.0014(9)
N3 0.0204(8) 0.0202(9) 0.0172(9) -0.0067(7) -0.0028(7) -0.0007(7)
C31 0.0177(10) 0.0257(11) 0.0137(10) -0.0055(8) 0.0017(8) -0.0048(8)
C32 0.0265(11) 0.0279(12) 0.0186(11) -0.0030(9) -0.0040(9) -0.0018(9)
C33 0.0270(11) 0.0390(14) 0.0162(11) -0.0016(10) -0.0053(9) -0.0081(10)
C34 0.0293(12) 0.0420(14) 0.0184(11) -0.0125(10) -0.0008(9) -0.0132(10)
C35 0.0243(11) 0.0288(12) 0.0235(12) -0.0129(9) 0.0017(9) -0.0062(9)
C36 0.0167(9) 0.0266(11) 0.0143(10) -0.0061(8) -0.0004(8) -0.0028(8)
O4 0.0169(7) 0.0245(8) 0.0169(7) -0.0048(6) -0.0011(5) -0.0004(6)
C37 0.0169(9) 0.0179(10) 0.0199(11) -0.0057(8) -0.0009(8) 0.0010(8)
C38 0.0266(11) 0.0264(12) 0.0167(11) -0.0062(9) -0.0020(8) -0.0002(9)
C39 0.0255(11) 0.0369(13) 0.0179(11) -0.0053(10) 0.0051(9) 0.0012(10)
C40 0.0181(10) 0.0360(13) 0.0234(12) -0.0032(10) 0.0011(9) 0.0002(9)
C41 0.0224(10) 0.0276(12) 0.0189(11) -0.0048(9) -0.0033(8) -0.0005(9)
C42 0.0212(10) 0.0169(10) 0.0167(10) -0.0044(8) 0.0019(8) -0.0009(8)
N4 0.0191(8) 0.0213(9) 0.0140(8) -0.0073(7) 0.0003(6) -0.0025(7)
N5 0.0416(13) 0.0381(13) 0.0462(14) -0.0116(11) -0.0059(11) 0.0085(10)
C43 0.0359(13) 0.0283(13) 0.0355(14) -0.0124(11) -0.0125(11) 0.0090(10)
C44 0.0423(15) 0.0553(18) 0.0388(16) -0.0188(13) -0.0042(12) 0.0112(13)
N6 0.105(2) 0.071(2) 0.0453(18) -0.0118(16) -0.0180(16) 0.0201(18)
C45 0.0633(19) 0.0469(17) 0.0416(18) -0.0227(14) -0.0209(14) 0.0195(15)
C46 0.078(2) 0.0469(18) 0.055(2) -0.0144(15) -0.0233(17) 0.0048(16)
N7 0.0491(15) 0.0628(17) 0.0637(18) -0.0267(14) -0.0126(13) 0.0140(13)
C47 0.0389(14) 0.0360(14) 0.0344(15) -0.0077(11) -0.0074(11) -0.0012(12)
C48 0.0433(16) 0.0506(17) 0.0373(16) 0.0030(13) 0.0003(12) 0.0080(13)
N8 0.0494(15) 0.099(2) 0.0347(14) -0.0306(14) -0.0074(12) 0.0117(15)
C49 0.0485(16) 0.0488(17) 0.0245(13) -0.0139(12) -0.0067(12) 0.0125(13)
C50 0.0517(17) 0.0431(17) 0.060(2) -0.0130(15) -0.0213(15) 0.0038(14)

loop_
_atom_type_symbol
_atom_type_description
_atom_type_scat_dispersion_real
_atom_type_scat_dispersion_imag
_atom_type_scat_source
C C 0.0033 0.0016 'International Tables Vol C Tables 4.2.6.8 and 6.1.1.4'
H H 0.0000 0.0000 'International Tables Vol C Tables 4.2.6.8 and 6.1.1.4'
Cl Cl 0.1484 0.1585 'International Tables Vol C Tables 4.2.6.8 and 6.1.1.4'
Mn Mn 0.3368 0.7283 'International Tables Vol C Tables 4.2.6.8 and 6.1.1.4'
N N 0.0061 0.0033 'International Tables Vol C Tables 4.2.6.8 and 6.1.1.4'
O O 0.0106 0.0060 'International Tables Vol C Tables 4.2.6.8 and 6.1.1.4'

loop_
_geom_angle_atom_site_label_1
_geom_angle_atom_site_label_2
_geom_angle_atom_site_label_3
_geom_angle
O1 Mn1 N2 112.72(6)
O1 Mn1 O3 72.95(5)
N2 Mn1 O3 80.70(6)
O1 Mn1 N1 82.18(5)
N2 Mn1 N1 112.88(6)
O3 Mn1 N1 154.90(6)
O1 Mn1 Cl1 128.96(4)
N2 Mn1 Cl1 113.67(5)
O3 Mn1 Cl1 94.73(4)
N1 Mn1 Cl1 98.35(4)
O3 Mn2 O1 74.48(5)
O3 Mn2 N4 114.02(6)
O1 Mn2 N4 82.07(6)
O3 Mn2 N3 82.39(6)
O1 Mn2 N3 156.86(6)
N4 Mn2 N3 108.52(6)
O3 Mn2 Cl2 127.51(4)
O1 Mn2 Cl2 97.49(4)
N4 Mn2 Cl2 116.00(5)
N3 Mn2 Cl2 96.04(5)
C1 O1 Mn1 131.91(12)
C1 O1 Mn2 126.56(12)
Mn1 O1 Mn2 101.50(6)
O1 C1 C6 121.66(17)
O1 C1 C2 121.71(17)
C6 C1 C2 116.58(17)
C3 C2 C1 120.26(18)
C3 C2 C7 115.40(18)
C1 C2 C7 124.28(18)
C4 C3 C2 122.83(18)
C4 C3 H3 118.6
C2 C3 H3 118.6
C3 C4 C5 116.69(18)
C3 C4 C8 122.57(19)
C5 C4 C8 120.71(19)
C4 C5 C6 122.93(19)
C4 C5 H5 118.5
C6 C5 H5 118.5
C5 C6 C1 120.62(18)
C5 C6 C9 114.11(18)
C1 C6 C9 125.15(18)
N4 C7 C2 127.49(18)
N4 C7 H7 116.3
C2 C7 H7 116.3
C4 C8 H8A 109.5
C4 C8 H8B 109.5
H8A C8 H8B 109.5
C4 C8 H8C 109.5
H8A C8 H8C 109.5
H8B C8 H8C 109.5
N1 C9 C6 127.29(19)
N1 C9 H9 116.4
C6 C9 H9 116.4
C9 N1 C10 114.34(17)
C9 N1 Mn1 126.40(14)
C10 N1 Mn1 119.18(12)
C15 C10 C11 118.73(18)
C15 C10 N1 117.63(17)
C11 C10 N1 123.63(18)
C12 C11 C10 119.6(2)
C12 C11 H11 120.2
C10 C11 H11 120.2
C13 C12 C11 120.8(2)
C13 C12 H12 119.6
C11 C12 H12 119.6
C12 C13 C14 120.4(2)
C12 C13 H13 119.8
C14 C13 H13 119.8
C15 C14 C13 118.3(2)
C15 C14 H14 120.9
C13 C14 H14 120.9
C14 C15 C10 122.09(19)
C14 C15 O2 120.76(19)
C10 C15 O2 117.14(17)
C15 O2 C16 117.30(15)
C17 C16 C21 121.44(19)
C17 C16 O2 124.13(18)
C21 C16 O2 114.38(18)
C16 C17 C18 118.6(2)
C16 C17 H17 120.7
C18 C17 H17 120.7
C17 C18 C19 120.8(2)
C17 C18 H18 119.6
C19 C18 H18 119.6
C20 C19 C18 119.9(2)
C20 C19 H19 120.0
C18 C19 H19 120.0
C19 C20 C21 120.0(2)
C19 C20 H20 120.0
C21 C20 H20 120.0
C20 C21 C16 119.11(19)
C20 C21 N2 122.85(18)
C16 C21 N2 117.94(18)
C28 N2 C21 116.63(18)
C28 N2 Mn1 126.99(14)
C21 N2 Mn1 116.35(13)
C22 O3 Mn2 130.65(12)
C22 O3 Mn1 129.40(13)
Mn2 O3 Mn1 99.76(5)
O3 C22 C27 121.97(19)
O3 C22 C23 121.52(19)
C27 C22 C23 116.50(18)
C24 C23 C22 120.1(2)
C24 C23 C28 115.50(19)
C22 C23 C28 124.28(18)
C25 C24 C23 123.3(2)
C25 C24 H24 118.3
C23 C24 H24 118.3
C26 C25 C24 116.5(2)
C26 C25 C29 122.0(2)
C24 C25 C29 121.5(2)
C25 C26 C27 123.1(2)
C25 C26 H26 118.5
C27 C26 H26 118.5
C26 C27 C22 120.4(2)
C26 C27 C30 114.49(19)
C22 C27 C30 125.10(18)
N2 C28 C23 128.3(2)
N2 C28 H28 115.9
C23 C28 H28 115.9
C25 C29 H29A 109.5
C25 C29 H29B 109.5
H29A C29 H29B 109.5
C25 C29 H29C 109.5
H29A C29 H29C 109.5
H29B C29 H29C 109.5
N3 C30 C27 126.64(19)
N3 C30 H30 116.7
C27 C30 H30 116.7
C30 N3 C31 114.90(18)
C30 N3 Mn2 125.72(14)
C31 N3 Mn2 119.39(13)
C32 C31 C36 118.5(2)
C32 C31 N3 123.80(19)
C36 C31 N3 117.67(18)
C33 C32 C31 120.0(2)
C33 C32 H32 120.0
C31 C32 H32 120.0
C34 C33 C32 120.6(2)
C34 C33 H33 119.7
C32 C33 H33 119.7
C33 C34 C35 120.1(2)
C33 C34 H34 119.9
C35 C34 H34 119.9
C36 C35 C34 119.0(2)
C36 C35 H35 120.5
C34 C35 H35 120.5
C35 C36 C31 121.7(2)
C35 C36 O4 120.21(19)
C31 C36 O4 118.01(18)
C37 O4 C36 117.18(15)
C38 C37 O4 124.05(19)
C38 C37 C42 120.94(19)
O4 C37 C42 114.85(17)
C37 C38 C39 118.9(2)
C37 C38 H38 120.5
C39 C38 H38 120.5
C40 C39 C38 120.8(2)
C40 C39 H39 119.6
C38 C39 H39 119.6
C39 C40 C41 120.0(2)
C39 C40 H40 120.0
C41 C40 H40 120.0
C42 C41 C40 119.7(2)
C42 C41 H41 120.2
C40 C41 H41 120.2
C41 C42 C37 119.66(18)
C41 C42 N4 122.41(19)
C37 C42 N4 117.91(17)
C7 N4 C42 116.47(17)
C7 N4 Mn2 125.61(13)
C42 N4 Mn2 117.65(13)
N5 C43 C44 179.6(3)
C43 C44 H44A 109.5
C43 C44 H44B 109.5
H44A C44 H44B 109.5
C43 C44 H44C 109.5
H44A C44 H44C 109.5
H44B C44 H44C 109.5
N6 C45 C46 179.5(4)
C45 C46 H46A 109.5
C45 C46 H46B 109.5
H46A C46 H46B 109.5
C45 C46 H46C 109.5
H46A C46 H46C 109.5
H46B C46 H46C 109.5
N7 C47 C48 179.2(3)
C47 C48 H48A 109.5
C47 C48 H48B 109.5
H48A C48 H48B 109.5
C47 C48 H48C 109.5
H48A C48 H48C 109.5
H48B C48 H48C 109.5
N8 C49 C50 179.4(4)
C49 C50 H50A 109.5
C49 C50 H50B 109.5
H50A C50 H50B 109.5
C49 C50 H50C 109.5
H50A C50 H50C 109.5
H50B C50 H50C 109.5

loop_
_geom_bond_atom_site_label_1
_geom_bond_atom_site_label_2
_geom_bond_distance
Mn1 O1 2.1322(13)
Mn1 N2 2.2060(17)
Mn1 O3 2.2384(14)
Mn1 N1 2.2468(17)
Mn1 Cl1 2.3639(6)
Mn2 O3 2.1212(14)
Mn2 O1 2.1740(14)
Mn2 N4 2.1780(16)
Mn2 N3 2.2635(17)
Mn2 Cl2 2.3466(6)
O1 C1 1.317(2)
C1 C6 1.415(3)
C1 C2 1.425(3)
C2 C3 1.411(3)
C2 C7 1.438(3)
C3 C4 1.379(3)
C3 H3 0.9500
C4 C5 1.387(3)
C4 C8 1.511(3)
C5 C6 1.402(3)
C5 H5 0.9500
C6 C9 1.448(3)
C7 N4 1.292(3)
C7 H7 0.9500
C8 H8A 0.9800
C8 H8B 0.9800
C8 H8C 0.9800
C9 N1 1.292(3)
C9 H9 0.9500
N1 C10 1.433(2)
C10 C15 1.389(3)
C10 C11 1.392(3)
C11 C12 1.384(3)
C11 H11 0.9500
C12 C13 1.380(3)
C12 H12 0.9500
C13 C14 1.391(3)
C13 H13 0.9500
C14 C15 1.381(3)
C14 H14 0.9500
C15 O2 1.392(2)
O2 C16 1.398(2)
C16 C17 1.377(3)
C16 C21 1.395(3)
C17 C18 1.387(3)
C17 H17 0.9500
C18 C19 1.388(3)
C18 H18 0.9500
C19 C20 1.383(3)
C19 H19 0.9500
C20 C21 1.387(3)
C20 H20 0.9500
C21 N2 1.426(3)
N2 C28 1.291(3)
O3 C22 1.308(2)
C22 C27 1.423(3)
C22 C23 1.427(3)
C23 C24 1.401(3)
C23 C28 1.448(3)
C24 C25 1.386(3)
C24 H24 0.9500
C25 C26 1.380(3)
C25 C29 1.515(3)
C26 C27 1.405(3)
C26 H26 0.9500
C27 C30 1.448(3)
C28 H28 0.9500
C29 H29A 0.9800
C29 H29B 0.9800
C29 H29C 0.9800
C30 N3 1.294(3)
C30 H30 0.9500
N3 C31 1.432(3)
C31 C32 1.392(3)
C31 C36 1.393(3)
C32 C33 1.389(3)
C32 H32 0.9500
C33 C34 1.381(3)
C33 H33 0.9500
C34 C35 1.389(3)
C34 H34 0.9500
C35 C36 1.381(3)
C35 H35 0.9500
C36 O4 1.393(2)
O4 C37 1.389(2)
C37 C38 1.383(3)
C37 C42 1.389(3)
C38 C39 1.386(3)
C38 H38 0.9500
C39 C40 1.383(3)
C39 H39 0.9500
C40 C41 1.389(3)
C40 H40 0.9500
C41 C42 1.388(3)
C41 H41 0.9500
C42 N4 1.429(2)
N5 C43 1.134(3)
C43 C44 1.451(4)
C44 H44A 0.9800
C44 H44B 0.9800
C44 H44C 0.9800
N6 C45 1.132(4)
C45 C46 1.450(4)
C46 H46A 0.9800
C46 H46B 0.9800
C46 H46C 0.9800
N7 C47 1.130(3)
C47 C48 1.445(4)
C48 H48A 0.9800
C48 H48B 0.9800
C48 H48C 0.9800
N8 C49 1.123(4)
C49 C50 1.449(4)
C50 H50A 0.9800
C50 H50B 0.9800
C50 H50C 0.9800

loop_
_geom_torsion_atom_site_label_1
_geom_torsion_atom_site_label_2
_geom_torsion_atom_site_label_3
_geom_torsion_atom_site_label_4
_geom_torsion
Mn1 O1 C1 C6 27.1(3)
Mn2 O1 C1 C6 -150.22(15)
Mn1 O1 C1 C2 -150.41(15)
Mn2 O1 C1 C2 32.3(2)
O1 C1 C2 C3 177.23(18)
C6 C1 C2 C3 -0.4(3)
O1 C1 C2 C7 0.3(3)
C6 C1 C2 C7 -177.28(19)
C1 C2 C3 C4 2.6(3)
C7 C2 C3 C4 179.81(19)
C2 C3 C4 C5 -2.1(3)
C2 C3 C4 C8 179.7(2)
C3 C4 C5 C6 -0.5(3)
C8 C4 C5 C6 177.7(2)
C4 C5 C6 C1 2.8(3)
C4 C5 C6 C9 -173.3(2)
O1 C1 C6 C5 -179.79(18)
C2 C1 C6 C5 -2.2(3)
O1 C1 C6 C9 -4.2(3)
C2 C1 C6 C9 173.39(19)
C3 C2 C7 N4 169.7(2)
C1 C2 C7 N4 -13.2(3)
C5 C6 C9 N1 166.1(2)
C1 C6 C9 N1 -9.7(4)
C6 C9 N1 C10 -175.17(19)
C6 C9 N1 Mn1 1.4(3)
C9 N1 C10 C15 139.06(19)
Mn1 N1 C10 C15 -37.8(2)
C9 N1 C10 C11 -40.0(3)
Mn1 N1 C10 C11 143.12(17)
C15 C10 C11 C12 -3.4(3)
N1 C10 C11 C12 175.71(19)
C10 C11 C12 C13 1.5(3)
C11 C12 C13 C14 0.9(3)
C12 C13 C14 C15 -1.3(3)
C13 C14 C15 C10 -0.6(3)
C13 C14 C15 O2 178.47(18)
C11 C10 C15 C14 3.0(3)
N1 C10 C15 C14 -176.17(18)
C11 C10 C15 O2 -176.16(18)
N1 C10 C15 O2 4.7(3)
C14 C15 O2 C16 90.0(2)
C10 C15 O2 C16 -90.8(2)
C15 O2 C16 C17 -29.5(3)
C15 O2 C16 C21 153.14(17)
C21 C16 C17 C18 1.0(3)
O2 C16 C17 C18 -176.21(19)
C16 C17 C18 C19 2.0(3)
C17 C18 C19 C20 -2.7(3)
C18 C19 C20 C21 0.4(3)
C19 C20 C21 C16 2.5(3)
C19 C20 C21 N2 -173.83(19)
C17 C16 C21 C20 -3.2(3)
O2 C16 C21 C20 174.23(17)
C17 C16 C21 N2 173.24(18)
O2 C16 C21 N2 -9.3(3)
C20 C21 N2 C28 -43.3(3)
C16 C21 N2 C28 140.35(19)
C20 C21 N2 Mn1 138.68(17)
C16 C21 N2 Mn1 -37.7(2)
Mn2 O3 C22 C27 31.0(3)
Mn1 O3 C22 C27 -155.16(14)
Mn2 O3 C22 C23 -147.63(15)
Mn1 O3 C22 C23 26.3(3)
O3 C22 C23 C24 179.19(18)
C27 C22 C23 C24 0.5(3)
O3 C22 C23 C28 2.8(3)
C27 C22 C23 C28 -175.85(18)
C22 C23 C24 C25 2.0(3)
C28 C23 C24 C25 178.65(19)
C23 C24 C25 C26 -1.9(3)
C23 C24 C25 C29 -179.7(2)
C24 C25 C26 C27 -0.7(3)
C29 C25 C26 C27 177.1(2)
C25 C26 C27 C22 3.2(3)
C25 C26 C27 C30 -175.1(2)
O3 C22 C27 C26 178.37(18)
C23 C22 C27 C26 -3.0(3)
O3 C22 C27 C30 -3.5(3)
C23 C22 C27 C30 175.18(19)
C21 N2 C28 C23 175.51(19)
Mn1 N2 C28 C23 -6.7(3)
C24 C23 C28 N2 170.3(2)
C22 C23 C28 N2 -13.2(3)
C26 C27 C30 N3 164.5(2)
C22 C27 C30 N3 -13.8(3)
C27 C30 N3 C31 -176.76(18)
C27 C30 N3 Mn2 3.7(3)
C30 N3 C31 C32 -40.9(3)
Mn2 N3 C31 C32 138.61(17)
C30 N3 C31 C36 139.74(19)
Mn2 N3 C31 C36 -40.7(2)
C36 C31 C32 C33 -1.9(3)
N3 C31 C32 C33 178.80(18)
C31 C32 C33 C34 0.3(3)
C32 C33 C34 C35 1.0(3)
C33 C34 C35 C36 -0.7(3)
C34 C35 C36 C31 -0.9(3)
C34 C35 C36 O4 176.81(18)
C32 C31 C36 C35 2.2(3)
N3 C31 C36 C35 -178.43(18)
C32 C31 C36 O4 -175.56(17)
N3 C31 C36 O4 3.8(3)
C35 C36 O4 C37 96.5(2)
C31 C36 O4 C37 -85.6(2)
C36 O4 C37 C38 -37.5(3)
C36 O4 C37 C42 147.03(18)
O4 C37 C38 C39 -175.40(19)
C42 C37 C38 C39 -0.2(3)
C37 C38 C39 C40 0.9(3)
C38 C39 C40 C41 -0.8(4)
C39 C40 C41 C42 0.0(3)
C40 C41 C42 C37 0.7(3)
C40 C41 C42 N4 -177.52(19)
C38 C37 C42 C41 -0.6(3)
O4 C37 C42 C41 175.02(18)
C38 C37 C42 N4 177.70(18)
O4 C37 C42 N4 -6.7(3)
C2 C7 N4 C42 178.03(19)
C2 C7 N4 Mn2 -8.1(3)
C41 C42 N4 C7 -49.9(3)
C37 C42 N4 C7 131.8(2)
C41 C42 N4 Mn2 135.67(17)
C37 C42 N4 Mn2 -42.6(2)
